data_1541894
loop_
_publ_author_name
'Liu, Liu'
'Ruiz, David A.'
'Dahcheh, Fatme'
'Bertrand, Guy'
'Suter, Riccardo'
'Tondreau, Aaron M.'
'Gr\"utzmacher, Hansj\"org'

_publ_section_title
;
 Isolation of Au-, Co-\h1PCO and Cu-\h2PCO complexes, conversion of an
 Ir--\h1PCO complex into a dimetalladiphosphene, and an interaction-free
 PCO anion
;
_journal_issue 3
_journal_name_full 'Chem. Sci.'
_journal_page_first 2335
_journal_paper_doi 10.1039/C5SC04504E
_journal_volume 7
_journal_year 2016
_chemical_formula_moiety 'C26 H27 Ir N3 O P'
_chemical_formula_sum 'C30 H35 Ir N3 O2 P'
_chemical_formula_weight 692.8
_chemical_name_common '[(MePDI)IrCO]2(\m-P2)'
_chemical_name_systematic '[(MePDI)IrCO]2(\m-P2)'
_chemical_properties_physical Air-sensitive
_space_group_crystal_system monoclinic
_space_group_IT_number 14
_space_group_name_Hall '-P 2yn'
_space_group_name_H-M_alt 'P 1 21/n 1'
_symmetry_space_group_name_Hall '-P 2yn'
_symmetry_space_group_name_H-M 'P 1 21/n 1'
_atom_sites_solution_hydrogens geom
_atom_sites_solution_primary direct
_atom_sites_solution_secondary difmap
_audit_creation_date 2015-08-12
_audit_creation_method
;
Olex2 1.2
(compiled 2015.01.26 svn.r3150 for OlexSys, GUI svn.r4998)
;
_audit_update_record
;
2015-08-12 deposited with the CCDC.
2016-01-04 downloaded from the CCDC.
;
_cell_angle_alpha 90.00
_cell_angle_beta 96.530(4)
_cell_angle_gamma 90.00
_cell_formula_units_Z 4
_cell_length_a 13.7808(13)
_cell_length_b 12.3485(16)
_cell_length_c 16.5685(19)
_cell_measurement_reflns_used 9257
_cell_measurement_temperature 100(2)
_cell_measurement_theta_max 36.31
_cell_measurement_theta_min 2.46
_cell_volume 2801.2(6)
_computing_cell_refinement 'Bruker SAINT'
_computing_data_collection 'Bruker APEX2'
_computing_data_reduction 'Bruker SAINT'
_computing_molecular_graphics 'Olex2 (Dolomanov et al., 2009)'
_computing_publication_material 'Olex2 (Dolomanov et al., 2009)'
_computing_structure_refinement 'XL (Sheldrick, 2008)'
_computing_structure_solution 'ShelXS (Sheldrick, 2008)'
_diffrn_ambient_temperature 100.0
_diffrn_measured_fraction_theta_full 0.995
_diffrn_measured_fraction_theta_max 0.995
_diffrn_measurement_device_type 'Bruker APEX-II CCD'
_diffrn_measurement_method '\f and \w scans'
_diffrn_radiation_monochromator graphite
_diffrn_radiation_type MoK\a
_diffrn_radiation_wavelength 0.71073
_diffrn_reflns_av_R_equivalents 0.0433
_diffrn_reflns_av_unetI/netI 0.0358
_diffrn_reflns_limit_h_max 22
_diffrn_reflns_limit_h_min -22
_diffrn_reflns_limit_k_max 20
_diffrn_reflns_limit_k_min -20
_diffrn_reflns_limit_l_max 27
_diffrn_reflns_limit_l_min -27
_diffrn_reflns_number 78327
_diffrn_reflns_theta_full 36.39
_diffrn_reflns_theta_max 36.39
_diffrn_reflns_theta_min 2.46
_diffrn_source 'fine-focus sealed tube'
_exptl_absorpt_coefficient_mu 4.855
_exptl_absorpt_correction_T_max 0.5303
_exptl_absorpt_correction_T_min 0.3773
_exptl_absorpt_correction_type empirical
_exptl_absorpt_process_details 'SADABS-2012/1 - Bruker AXS area detector scaling and absorption correction'
_exptl_crystal_colour red
_exptl_crystal_density_diffrn 1.643
_exptl_crystal_density_method 'not measured'
_exptl_crystal_description block
_exptl_crystal_F_000 1376
_exptl_crystal_recrystallization_method 'Re-crystallisation from solvent: thf / hexanes'
_exptl_crystal_size_max 0.25
_exptl_crystal_size_mid 0.2
_exptl_crystal_size_min 0.15
_refine_diff_density_max 4.515
_refine_diff_density_min -2.308
_refine_diff_density_rms 0.184
_refine_ls_extinction_method none
_refine_ls_goodness_of_fit_ref 1.937
_refine_ls_hydrogen_treatment constr
_refine_ls_matrix_type full
_refine_ls_number_parameters 340
_refine_ls_number_reflns 13573
_refine_ls_number_restraints 0
_refine_ls_restrained_S_all 1.937
_refine_ls_R_factor_all 0.0511
_refine_ls_R_factor_gt 0.0321
_refine_ls_shift/su_max 0.004
_refine_ls_shift/su_mean 0.000
_refine_ls_structure_factor_coef Fsqd
_refine_ls_weighting_details 'calc w=1/[\s^2^(Fo^2^)+(0.0000P)^2^+0.0000P] where P=(Fo^2^+2Fc^2^)/3'
_refine_ls_weighting_scheme calc
_refine_ls_wR_factor_gt 0.0459
_refine_ls_wR_factor_ref 0.0471
_reflns_number_gt 10829
_reflns_number_total 13573
_reflns_threshold_expression >2sigma(I)
_cod_data_source_file c5sc04504e2.cif
_cod_data_source_block mepdiirpco2
_cod_depositor_comments 'Adding full bibliography for 1541885--1541894.cif.'
_cod_original_formula_sum 'C30 H35 Ir1 N3 O2 P1'
_cod_database_code 1541894
_olex2_refinement_description
;
1. Fixed Uiso
 At 1.2 times of:
  All C(H) groups
 At 1.5 times of:
  All C(H,H,H) groups
2.a Aromatic/amide H refined with riding coordinates:
 C4(H4), C5(H5), C6(H6), C12(H12), C13(H13), C14(H14), C20(H20), C21(H21),
 C22(H22)
2.b Idealised Me refined as rotating group:
 C1(H1a,H1b,H1c), C9(H9a,H9b,H9c), C16(H16a,H16b,H16c), C17(H17a,H17b,H17c),
 C24(H24a,H24b,H24c), C25(H25a,H25b,H25c)
;
_olex2_submission_special_instructions 'No special instructions were received'

loop_
_space_group_symop_id
_space_group_symop_operation_xyz
1 'x, y, z'
2 '-x+1/2, y+1/2, -z+1/2'
3 '-x, -y, -z'
4 'x-1/2, -y-1/2, z-1/2'

loop_
_atom_site_label
_atom_site_type_symbol
_atom_site_fract_x
_atom_site_fract_y
_atom_site_fract_z
_atom_site_U_iso_or_equiv
_atom_site_adp_type
_atom_site_occupancy
_atom_site_symmetry_multiplicity
_atom_site_calc_flag
_atom_site_refinement_flags
C1 C 0.76794(15) 0.23979(17) -0.14333(12) 0.0190(4) Uani 1 1 d .
H1A H 0.8011 0.2043 -0.1855 0.029 Uiso 1 1 calc R
H1B H 0.7843 0.3171 -0.1415 0.029 Uiso 1 1 calc R
H1C H 0.6972 0.2311 -0.1558 0.029 Uiso 1 1 calc R
C2 C 0.80060(14) 0.18916(16) -0.06251(12) 0.0136(4) Uani 1 1 d .
C3 C 0.86709(14) 0.24106(16) -0.00342(12) 0.0131(4) Uani 1 1 d .
C4 C 0.91449(16) 0.33958(17) -0.00654(13) 0.0186(4) Uani 1 1 d .
H4 H 0.9063 0.3815 -0.0549 0.022 Uiso 1 1 calc R
C5 C 0.97403(16) 0.37712(18) 0.06086(13) 0.0220(5) Uani 1 1 d .
H5 H 1.0061 0.4449 0.0583 0.026 Uiso 1 1 calc R
C6 C 0.98726(15) 0.31659(17) 0.13200(13) 0.0185(4) Uani 1 1 d .
H6 H 1.0283 0.3429 0.1777 0.022 Uiso 1 1 calc R
C7 C 0.94059(14) 0.21794(16) 0.13603(12) 0.0127(4) Uani 1 1 d .
C8 C 0.93906(14) 0.14572(16) 0.20259(12) 0.0131(4) Uani 1 1 d .
C9 C 0.98891(15) 0.17017(17) 0.28619(12) 0.0183(4) Uani 1 1 d .
H9A H 0.9404 0.1707 0.3251 0.028 Uiso 1 1 calc R
H9B H 1.0206 0.2412 0.2860 0.028 Uiso 1 1 calc R
H9C H 1.0382 0.1145 0.3019 0.028 Uiso 1 1 calc R
C10 C 0.68609(14) 0.04428(17) -0.09099(11) 0.0131(4) Uani 1 1 d .
C11 C 0.70421(15) -0.03355(18) -0.14886(12) 0.0164(4) Uani 1 1 d .
C12 C 0.62463(17) -0.07643(19) -0.19656(14) 0.0248(5) Uani 1 1 d .
H12 H 0.6350 -0.1297 -0.2361 0.030 Uiso 1 1 calc R
C13 C 0.53022(16) -0.0437(2) -0.18813(14) 0.0279(5) Uani 1 1 d .
H13 H 0.4767 -0.0737 -0.2221 0.033 Uiso 1 1 calc R
C14 C 0.51419(16) 0.03192(19) -0.13065(14) 0.0240(5) Uani 1 1 d .
H14 H 0.4492 0.0533 -0.1246 0.029 Uiso 1 1 calc R
C15 C 0.59103(15) 0.07773(17) -0.08116(12) 0.0164(4) Uani 1 1 d .
C16 C 0.57193(16) 0.16137(18) -0.01917(13) 0.0241(5) Uani 1 1 d .
H16A H 0.5955 0.2320 -0.0356 0.036 Uiso 1 1 calc R
H16B H 0.6062 0.1412 0.0338 0.036 Uiso 1 1 calc R
H16C H 0.5016 0.1656 -0.0153 0.036 Uiso 1 1 calc R
C17 C 0.80580(16) -0.06923(19) -0.16131(14) 0.0243(5) Uani 1 1 d .
H17A H 0.8253 -0.1298 -0.1248 0.037 Uiso 1 1 calc R
H17B H 0.8513 -0.0088 -0.1495 0.037 Uiso 1 1 calc R
H17C H 0.8070 -0.0924 -0.2178 0.037 Uiso 1 1 calc R
C18 C 0.86286(15) -0.01233(16) 0.25234(12) 0.0130(4) Uani 1 1 d .
C19 C 0.91690(15) -0.10546(17) 0.27303(12) 0.0161(4) Uani 1 1 d .
C20 C 0.88714(16) -0.17066(18) 0.33440(13) 0.0205(5) Uani 1 1 d .
H20 H 0.9233 -0.2342 0.3501 0.025 Uiso 1 1 calc R
C21 C 0.80645(17) -0.14517(19) 0.37279(13) 0.0240(5) Uani 1 1 d .
H21 H 0.7865 -0.1919 0.4134 0.029 Uiso 1 1 calc R
C22 C 0.75494(16) -0.05186(19) 0.35215(13) 0.0226(5) Uani 1 1 d .
H22 H 0.6998 -0.0344 0.3792 0.027 Uiso 1 1 calc R
C23 C 0.78227(15) 0.01750(17) 0.29228(12) 0.0166(4) Uani 1 1 d .
C24 C 0.72717(15) 0.11999(19) 0.27080(13) 0.0229(5) Uani 1 1 d .
H24A H 0.7713 0.1820 0.2805 0.034 Uiso 1 1 calc R
H24B H 0.6735 0.1269 0.3045 0.034 Uiso 1 1 calc R
H24C H 0.7007 0.1181 0.2134 0.034 Uiso 1 1 calc R
C25 C 1.00439(16) -0.13552(18) 0.23185(14) 0.0251(5) Uani 1 1 d .
H25A H 0.9847 -0.1459 0.1737 0.038 Uiso 1 1 calc R
H25B H 1.0327 -0.2028 0.2554 0.038 Uiso 1 1 calc R
H25C H 1.0530 -0.0775 0.2396 0.038 Uiso 1 1 calc R
C26 C 0.75492(15) -0.08891(17) 0.07974(12) 0.0146(4) Uani 1 1 d .
C27 C 0.1179(2) 0.9796(2) 0.43688(15) 0.0372(7) Uani 1 1 d .
H27A H 0.0482 0.9755 0.4149 0.045 Uiso 1 1 calc R
H27B H 0.1262 1.0384 0.4778 0.045 Uiso 1 1 calc R
C28 C 0.1519(2) 0.8729(2) 0.47464(17) 0.0427(7) Uani 1 1 d .
H28A H 0.1127 0.8119 0.4497 0.051 Uiso 1 1 calc R
H28B H 0.1484 0.8730 0.5340 0.051 Uiso 1 1 calc R
C29 C 0.2499(2) 0.9178(2) 0.37302(17) 0.0429(7) Uani 1 1 d .
H29A H 0.3134 0.9496 0.3630 0.051 Uiso 1 1 calc R
H29B H 0.2307 0.8633 0.3303 0.051 Uiso 1 1 calc R
C30 C 0.2572(2) 0.8668(2) 0.45534(18) 0.0507(8) Uani 1 1 d .
H30A H 0.3016 0.9082 0.4953 0.061 Uiso 1 1 calc R
H30B H 0.2801 0.7909 0.4539 0.061 Uiso 1 1 calc R
Ir1 Ir 0.826520(5) 0.037217(6) 0.069414(4) 0.01017(2) Uani 1 1 d .
N1 N 0.76600(11) 0.09392(14) -0.03971(10) 0.0119(3) Uani 1 1 d .
N2 N 0.88191(11) 0.18185(13) 0.06790(10) 0.0113(3) Uani 1 1 d .
N3 N 0.88565(12) 0.05650(13) 0.18634(10) 0.0120(3) Uani 1 1 d .
O1 O 0.70938(11) -0.16559(12) 0.08825(9) 0.0245(4) Uani 1 1 d .
O2 O 0.17765(15) 0.99950(16) 0.37274(12) 0.0451(5) Uani 1 1 d .
P1 P 0.95930(4) -0.05890(4) 0.02187(3) 0.01544(11) Uani 1 1 d .

loop_
_atom_site_aniso_label
_atom_site_aniso_U_11
_atom_site_aniso_U_22
_atom_site_aniso_U_33
_atom_site_aniso_U_23
_atom_site_aniso_U_13
_atom_site_aniso_U_12
C1 0.0247(12) 0.0174(11) 0.0148(10) 0.0037(8) 0.0014(9) -0.0019(9)
C2 0.0143(9) 0.0139(10) 0.0128(9) 0.0010(8) 0.0029(8) 0.0003(8)
C3 0.0142(10) 0.0123(10) 0.0132(9) 0.0012(7) 0.0031(8) 0.0000(7)
C4 0.0246(11) 0.0137(10) 0.0174(10) 0.0043(8) 0.0023(9) -0.0034(8)
C5 0.0269(12) 0.0138(11) 0.0249(12) 0.0024(9) 0.0011(10) -0.0090(9)
C6 0.0178(10) 0.0163(11) 0.0206(11) -0.0012(9) -0.0007(9) -0.0058(8)
C7 0.0112(9) 0.0120(10) 0.0147(10) -0.0011(7) 0.0002(8) -0.0012(7)
C8 0.0111(9) 0.0136(10) 0.0139(9) 0.0004(7) -0.0007(8) -0.0005(7)
C9 0.0177(10) 0.0192(11) 0.0168(10) 0.0011(8) -0.0039(9) -0.0047(8)
C10 0.0142(9) 0.0141(10) 0.0108(8) 0.0013(8) 0.0007(7) -0.0024(8)
C11 0.0180(10) 0.0171(10) 0.0147(9) -0.0026(9) 0.0041(8) -0.0024(9)
C12 0.0257(12) 0.0264(13) 0.0224(12) -0.0099(10) 0.0031(10) -0.0056(10)
C13 0.0180(11) 0.0382(15) 0.0263(12) -0.0097(11) -0.0023(9) -0.0077(11)
C14 0.0149(10) 0.0292(13) 0.0270(12) -0.0030(11) -0.0009(9) -0.0007(10)
C15 0.0169(10) 0.0165(10) 0.0157(10) -0.0007(8) 0.0017(8) 0.0006(8)
C16 0.0182(11) 0.0282(13) 0.0258(12) -0.0078(10) 0.0014(9) 0.0053(9)
C17 0.0219(12) 0.0287(13) 0.0232(12) -0.0090(10) 0.0058(10) 0.0004(9)
C18 0.0142(9) 0.0141(10) 0.0101(9) 0.0006(7) -0.0013(8) -0.0048(7)
C19 0.0182(10) 0.0157(10) 0.0138(10) 0.0010(8) -0.0009(8) -0.0041(8)
C20 0.0258(12) 0.0166(11) 0.0178(11) 0.0048(9) -0.0031(9) -0.0046(9)
C21 0.0299(13) 0.0264(13) 0.0154(11) 0.0059(9) 0.0012(10) -0.0116(10)
C22 0.0189(11) 0.0335(15) 0.0158(10) -0.0013(9) 0.0042(9) -0.0065(10)
C23 0.0149(10) 0.0217(12) 0.0125(9) -0.0015(8) -0.0009(8) -0.0032(8)
C24 0.0181(11) 0.0300(13) 0.0212(11) -0.0014(10) 0.0046(9) 0.0030(10)
C25 0.0258(12) 0.0218(12) 0.0284(13) 0.0086(10) 0.0054(10) 0.0082(10)
C26 0.0153(10) 0.0154(10) 0.0128(10) 0.0007(8) 0.0005(8) 0.0000(8)
C27 0.0479(17) 0.0338(17) 0.0274(14) 0.0023(12) -0.0061(13) 0.0037(13)
C28 0.0501(18) 0.0386(18) 0.0393(17) 0.0167(14) 0.0044(14) 0.0015(14)
C29 0.0395(17) 0.054(2) 0.0333(16) 0.0064(14) -0.0023(13) -0.0016(15)
C30 0.060(2) 0.045(2) 0.0491(19) 0.0126(15) 0.0155(16) 0.0159(16)
Ir1 0.01079(3) 0.00899(3) 0.01076(3) 0.00038(3) 0.00141(2) -0.00144(3)
N1 0.0126(8) 0.0125(8) 0.0108(8) 0.0003(6) 0.0020(6) -0.0006(6)
N2 0.0118(8) 0.0094(8) 0.0130(8) 0.0007(6) 0.0025(6) -0.0013(6)
N3 0.0107(8) 0.0143(9) 0.0109(8) 0.0007(6) 0.0005(6) -0.0004(6)
O1 0.0276(9) 0.0170(8) 0.0292(9) 0.0002(7) 0.0049(7) -0.0098(7)
O2 0.0493(13) 0.0411(12) 0.0432(12) 0.0206(10) -0.0018(10) -0.0006(10)
P1 0.0141(3) 0.0149(3) 0.0181(3) 0.0004(2) 0.0054(2) 0.00129(19)

loop_
_atom_type_symbol
_atom_type_description
_atom_type_scat_dispersion_real
_atom_type_scat_dispersion_imag
_atom_type_scat_source
C C 0.0033 0.0016 'International Tables Vol C Tables 4.2.6.8 and 6.1.1.4'
H H 0.0000 0.0000 'International Tables Vol C Tables 4.2.6.8 and 6.1.1.4'
N N 0.0061 0.0033 'International Tables Vol C Tables 4.2.6.8 and 6.1.1.4'
O O 0.0106 0.0060 'International Tables Vol C Tables 4.2.6.8 and 6.1.1.4'
P P 0.1023 0.0942 'International Tables Vol C Tables 4.2.6.8 and 6.1.1.4'
Ir Ir -1.4442 7.9887 'International Tables Vol C Tables 4.2.6.8 and 6.1.1.4'

loop_
_geom_angle_atom_site_label_1
_geom_angle_atom_site_label_2
_geom_angle_atom_site_label_3
_geom_angle
_geom_angle_site_symmetry_1
C3 C2 C1 122.25(18) .
N1 C2 C1 122.52(18) .
N1 C2 C3 115.18(18) .
C4 C3 C2 130.00(19) .
N2 C3 C2 111.84(17) .
N2 C3 C4 118.13(18) .
C3 C4 C5 120.10(19) .
C6 C5 C4 120.7(2) .
C7 C6 C5 119.9(2) .
C6 C7 C8 129.71(19) .
C6 C7 N2 118.40(18) .
N2 C7 C8 111.83(17) .
C7 C8 C9 122.89(18) .
N3 C8 C7 114.71(17) .
N3 C8 C9 122.31(18) .
C11 C10 C15 121.61(18) .
C11 C10 N1 120.63(17) .
C15 C10 N1 117.76(18) .
C10 C11 C17 122.43(18) .
C12 C11 C10 117.57(19) .
C12 C11 C17 119.98(19) .
C11 C12 C13 121.6(2) .
C14 C13 C12 119.8(2) .
C13 C14 C15 121.2(2) .
C10 C15 C16 121.44(19) .
C14 C15 C10 118.2(2) .
C14 C15 C16 120.3(2) .
C19 C18 C23 122.02(19) .
C19 C18 N3 121.02(18) .
C23 C18 N3 116.93(18) .
C18 C19 C20 117.6(2) .
C18 C19 C25 121.91(18) .
C20 C19 C25 120.5(2) .
C21 C20 C19 121.6(2) .
C22 C21 C20 119.8(2) .
C21 C22 C23 121.2(2) .
C18 C23 C24 121.07(19) .
C22 C23 C18 117.8(2) .
C22 C23 C24 121.2(2) .
O1 C26 Ir1 177.80(19) .
O2 C27 C28 106.2(2) .
C27 C28 C30 102.4(2) .
O2 C29 C30 106.1(2) .
C29 C30 C28 101.8(2) .
C26 Ir1 N1 101.67(8) .
C26 Ir1 N2 169.37(8) .
C26 Ir1 N3 99.79(7) .
C26 Ir1 P1 92.78(6) .
N1 Ir1 N3 152.98(7) .
N1 Ir1 P1 97.49(5) .
N2 Ir1 N1 78.08(7) .
N2 Ir1 N3 77.81(6) .
N2 Ir1 P1 97.80(5) .
N3 Ir1 P1 97.68(5) .
C2 N1 C10 118.52(17) .
C2 N1 Ir1 115.54(13) .
C10 N1 Ir1 125.81(13) .
C3 N2 C7 122.76(17) .
C3 N2 Ir1 118.44(13) .
C7 N2 Ir1 118.61(13) .
C8 N3 C18 119.61(16) .
C8 N3 Ir1 116.22(13) .
C18 N3 Ir1 123.68(12) .
C29 O2 C27 109.7(2) .
P1 P1 Ir1 103.76(4) 3_755

loop_
_geom_bond_atom_site_label_1
_geom_bond_atom_site_label_2
_geom_bond_distance
_geom_bond_site_symmetry_2
C1 C2 1.500(3) .
C2 C3 1.416(3) .
C2 N1 1.340(2) .
C3 C4 1.385(3) .
C3 N2 1.385(2) .
C4 C5 1.388(3) .
C5 C6 1.390(3) .
C6 C7 1.383(3) .
C7 C8 1.420(3) .
C7 N2 1.385(2) .
C8 C9 1.505(3) .
C8 N3 1.335(2) .
C10 C11 1.400(3) .
C10 C15 1.401(3) .
C10 N1 1.448(2) .
C11 C12 1.382(3) .
C11 C17 1.504(3) .
C12 C13 1.384(3) .
C13 C14 1.370(3) .
C14 C15 1.384(3) .
C15 C16 1.501(3) .
C18 C19 1.392(3) .
C18 C23 1.405(3) .
C18 N3 1.448(2) .
C19 C20 1.395(3) .
C19 C25 1.498(3) .
C20 C21 1.379(3) .
C21 C22 1.376(3) .
C22 C23 1.394(3) .
C23 C24 1.498(3) .
C26 Ir1 1.862(2) .
C26 O1 1.153(2) .
C27 C28 1.510(3) .
C27 O2 1.437(3) .
C28 C30 1.523(4) .
C29 C30 1.495(3) .
C29 O2 1.418(3) .
Ir1 N1 2.0277(16) .
Ir1 N2 1.9435(16) .
Ir1 N3 2.0284(16) .
Ir1 P1 2.3885(6) .
P1 P1 2.0210(11) 3_755
